data_2004209
loop_
_publ_author_name
'Ferguson, G.'
'Spalding, T. R.'
'O'Dowd, A. T.'
'O'Shea, K. C.'

_publ_section_title
;
 Tribenzyltin Acetate, a Redetermination
;
_journal_issue 12
_journal_name_full 'Acta Crystallographica Section C'
_journal_page_first 2546
_journal_page_last 2548
_journal_paper_doi 10.1107/S010827019500816X
_journal_volume 51
_journal_year 1995
_chemical_formula_moiety 'C23 H24 O2 Sn '
_chemical_formula_sum 'C23 H24 O2 Sn'
_chemical_formula_weight 451.11
_chemical_name_common 'Tribenzyltin acetate'
_chemical_name_systematic
;
Tribenzyltin acetate
;
_space_group_IT_number 14
_symmetry_cell_setting monoclinic
_symmetry_space_group_name_Hall '-P 2ybc'
_symmetry_space_group_name_H-M 'P 1 21/c 1'
_cell_angle_alpha 90.00
_cell_angle_beta 105.644(6)
_cell_angle_gamma 90.00
_cell_formula_units_Z 4
_cell_length_a 11.3031(8)
_cell_length_b 10.9569(12)
_cell_length_c 16.7039(14)
_cell_measurement_reflns_used 25
_cell_measurement_temperature 294.0(10)
_cell_measurement_theta_max 17.30
_cell_measurement_theta_min 9.40
_cell_volume 1992.1(3)
_computing_cell_refinement 'SET4 and CELDIM CAD-4'
_computing_data_collection 'CAD-4 (Enraf-Nonius 1992)'
_computing_data_reduction 'DATRD2 NRCVAX94 (Gabe, Le Page, Charland, Lee & White, 1989)'
_computing_molecular_graphics 'NRCVAX94, PLATON (Spek, 1994a), PLUTON (Spek 1994b); ORTEPII (Johnson, 1976)'
_computing_publication_material 'NRCVAX94, SHELXL93, WordPerfect'
_computing_structure_refinement 'NRCVAX94, SHELXL93 (Sheldrick, 1993)'
_computing_structure_solution NRCVAX94
_diffrn_ambient_temperature 294.0(10)
_diffrn_measurement_device 'Enraf-Nonius CAD-4'
_diffrn_measurement_method '\qa/2\q scan b/P/b'
_diffrn_radiation_monochromator graphite
_diffrn_radiation_source 'X-ray tube'
_diffrn_radiation_type 'Molybdenum K\a'
_diffrn_radiation_wavelength 0.7107
_diffrn_reflns_av_R_equivalents 0.013
_diffrn_reflns_av_sigmaI/netI 0.0171
_diffrn_reflns_limit_h_max 15
_diffrn_reflns_limit_h_min -15
_diffrn_reflns_limit_k_max 15
_diffrn_reflns_limit_k_min 0
_diffrn_reflns_limit_l_max 23
_diffrn_reflns_limit_l_min 0
_diffrn_reflns_number 6043
_diffrn_reflns_theta_max 29.90
_diffrn_reflns_theta_min 2.24
_diffrn_standards_decay_% 1.6
_diffrn_standards_interval_time 120
_diffrn_standards_number 3
_exptl_absorpt_coefficient_mu 1.296
_exptl_absorpt_correction_T_max 0.6766
_exptl_absorpt_correction_T_min 0.5238
_exptl_absorpt_correction_type 'empirical, from 6 \y-scans at 4\% steps (North, Phillips & Mathews, 1968)'
_exptl_crystal_colour colorless
_exptl_crystal_density_diffrn 1.504
_exptl_crystal_description 'block cut from larger piece'
_exptl_crystal_F_000 912
_exptl_crystal_size_max 0.39
_exptl_crystal_size_mid 0.35
_exptl_crystal_size_min 0.27
_refine_diff_density_max 0.779
_refine_diff_density_min -0.519
_refine_ls_extinction_coef 0.0240(7)
_refine_ls_extinction_method 'SHELXL93 (Sheldrick, 1993)'
_refine_ls_goodness_of_fit_all 1.068
_refine_ls_goodness_of_fit_obs 1.153
_refine_ls_hydrogen_treatment 'H atoms refined as riding (C-H 0.93-0.97\%A)'
_refine_ls_matrix_type full
_refine_ls_number_parameters 238
_refine_ls_number_reflns 5786
_refine_ls_number_restraints 0
_refine_ls_restrained_S_all 1.068
_refine_ls_restrained_S_obs 1.153
_refine_ls_R_factor_all 0.0382
_refine_ls_R_factor_obs 0.0261
_refine_ls_shift/esd_max -0.001
_refine_ls_shift/esd_mean 0.000
_refine_ls_structure_factor_coef Fsqd
_refine_ls_weighting_details 'w=1/[\s^2^(Fo^2^)+(0.0397P)^2^+0.3107P] where P=(Fo^2^+2Fc^2^)/3'
_refine_ls_weighting_scheme calc
_refine_ls_wR_factor_all 0.0724
_refine_ls_wR_factor_obs 0.0693
_reflns_number_observed 4595
_reflns_number_total 5786
_reflns_observed_criterion >2\s(I)
_cod_data_source_file bk1129.cif
_cod_data_source_block 9502
_cod_depositor_comments
;
The following automatic conversions were performed:
'_symmetry_cell_setting' value 'Monoclinic' changed to 'monoclinic'
according to '/home/saulius/struct/CIF-dictionaries/cif_core.dic'
dictionary named 'cif_core.dic' version 2.4.1 from 2010-06-29.

Automatic conversion script
Id: cif_fix_enum 1527 2010-12-29 10:47:43Z saulius 

The following automatic conversions were performed:

'_symmetry_cell_setting' value 'Monoclinic' changed to 'monoclinic'
according to /home/saulius/struct/CIF-dictionaries/cif_core.dic
dictionary named 'cif_core.dic' version 2.4.1 from 2010-06-29.

Automatic conversion script
Id: cif_fix_values 1715 2011-07-08 13:25:40Z adriana 

The following automatic conversions were performed:

'_refine_ls_weighting_scheme' value 'calc
w=1/[\s^2^(Fo^2^)+(0.0397P)^2^+0.3107P] where P=(Fo^2^+2Fc^2^)/3' was
changed to 'calc'. New tag '_refine_ls_weighting_details' was
created. The value of the new tag was set to
'w=1/[\s^2^(Fo^2^)+(0.0397P)^2^+0.3107P] where P=(Fo^2^+2Fc^2^)/3'.

Automatic conversion script
Id: cif_fix_values 3143 2015-03-26 13:38:13Z robertas 
;
_cod_original_sg_symbol_H-M 'P 21/c'
_cod_database_code 2004209

loop_
_symmetry_equiv_pos_as_xyz
'x, y, z'
'-x, y+1/2, -z+1/2'
'-x, -y, -z'
'x, -y-1/2, z-1/2'

loop_
_atom_site_aniso_label
_atom_site_aniso_U_11
_atom_site_aniso_U_22
_atom_site_aniso_U_33
_atom_site_aniso_U_12
_atom_site_aniso_U_13
_atom_site_aniso_U_23
Sn1 0.04410(9) 0.05140(9) 0.04032(8) -0.00414(6) 0.01007(5) 0.00205(5)
O1 0.0675(9) 0.0501(8) 0.0526(8) -0.0054(7) 0.0172(7) -0.0043(6)
O2 0.0680(9) 0.0555(9) 0.0536(8) -0.0096(7) 0.0225(7) -0.0048(7)
C1 0.0536(11) 0.0468(10) 0.0501(10) -0.0091(9) 0.0140(9) -0.0068(8)
C2 0.104(2) 0.0593(14) 0.0704(15) 0.0037(14) 0.043(2) -0.0063(12)
C11 0.0508(10) 0.0468(10) 0.0434(9) -0.0023(9) -0.0046(8) -0.0046(8)
C12 0.068(2) 0.0601(13) 0.080(2) -0.0101(12) -0.0051(13) 0.0217(13)
C13 0.063(2) 0.113(3) 0.085(2) -0.028(2) 0.0107(14) 0.027(2)
C14 0.0515(14) 0.109(2) 0.082(2) 0.0010(15) 0.0139(13) -0.004(2)
C15 0.063(2) 0.0597(15) 0.121(2) 0.0106(12) 0.021(2) 0.007(2)
C16 0.0552(12) 0.0540(12) 0.0775(15) 0.0009(10) 0.0151(11) 0.0150(11)
C17 0.0645(14) 0.083(2) 0.0497(12) 0.0201(13) -0.0037(10) -0.0187(11)
C21 0.0480(10) 0.0540(10) 0.0319(7) 0.0016(8) 0.0073(7) 0.0073(7)
C22 0.0553(12) 0.0676(14) 0.0524(11) -0.0043(10) 0.0180(9) -0.0066(10)
C23 0.0588(13) 0.088(2) 0.0564(12) 0.0034(13) 0.0228(10) 0.0026(13)
C24 0.0574(13) 0.092(2) 0.0647(14) -0.0123(13) 0.0164(11) 0.0197(14)
C25 0.070(2) 0.0613(14) 0.0701(14) -0.0122(12) 0.0106(12) 0.0120(12)
C26 0.0616(13) 0.0534(11) 0.0494(10) 0.0022(10) 0.0102(9) 0.0075(9)
C27 0.0475(10) 0.0604(11) 0.0412(9) 0.0022(9) 0.0105(7) 0.0021(9)
C31 0.0435(10) 0.0569(12) 0.0597(11) -0.0106(9) 0.0196(9) 0.0008(9)
C32 0.0685(15) 0.0497(12) 0.0726(15) 0.0011(11) 0.0077(12) 0.0048(11)
C33 0.082(2) 0.075(2) 0.078(2) -0.009(2) 0.0054(14) -0.0155(15)
C34 0.0627(15) 0.096(2) 0.069(2) -0.0126(15) 0.0058(12) 0.0061(15)
C35 0.0484(13) 0.073(2) 0.100(2) 0.0039(12) 0.0114(13) 0.024(2)
C36 0.0538(13) 0.0548(13) 0.096(2) -0.0002(10) 0.0248(13) -0.0067(12)
C37 0.0597(13) 0.092(2) 0.0580(12) -0.0230(13) 0.0234(10) -0.0050(13)

loop_
_atom_site_label
_atom_site_occupancy
_atom_site_fract_x
_atom_site_fract_y
_atom_site_fract_z
_atom_site_U_iso_or_equiv
_atom_site_thermal_displace_type
_atom_site_calc_flag
_atom_site_refinement_flags
_atom_site_type_symbol
Sn1 1 .488390(10) .218400(10) .197700(10) .04553(6) Uani d . Sn
O1 1 .54148(15) .06441(13) .13758(9) .0565(4) Uani d . O
O2 1 .54280(15) -.07406(14) .23542(9) .0578(4) Uani d . O
C1 1 .5615(2) -.0430(2) .16860(13) .0502(4) Uani d . C
C2 1 .6118(3) -0.1307(2) .1170(2) .0742(7) Uani d . C
C11 1 .7629(2) .1763(2) .28461(12) .0503(4) Uani d . C
C12 1 .8292(3) .2445(2) .2411(2) .0743(8) Uani d . C
C13 1 .9332(3) .1980(3) .2246(2) .0887(10) Uani d . C
C14 1 .9757(2) .0860(3) .2512(2) .0819(8) Uani d . C
C15 1 .9135(3) .0188(3) .2942(2) .0818(8) Uani d . C
C16 1 .8089(2) .0628(2) .3107(2) .0628(6) Uani d . C
C17 1 .6491(2) .2229(3) .3016(2) .0694(7) Uani d . C
C21 1 .5901(2) .3687(2) .07374(10) .0453(4) Uani d . C
C22 1 .6582(2) .2907(2) .03798(14) .0577(5) Uani d . C
C23 1 .7658(2) .3298(3) .02275(15) .0663(6) Uani d . C
C24 1 .8088(2) .4461(3) .0438(2) .0713(7) Uani d . C
C25 1 .7431(2) .5236(2) .0797(2) .0689(6) Uani d . C
C26 1 .6343(2) .4858(2) .09392(13) .0558(5) Uani d . C
C27 1 .4716(2) .3282(2) .08933(12) .0500(4) Uani d . C
C31 1 .2279(2) .1426(2) .11033(14) .0523(5) Uani d . C
C32 1 .2247(2) .0364(2) .0645(2) .0658(6) Uani d . C
C33 1 .1533(3) .0277(3) -.0165(2) .0816(8) Uani d . C
C34 1 .0824(3) .1239(3) -.0539(2) .0783(8) Uani d . C
C35 1 .0843(2) .2274(3) -.0118(2) .0757(8) Uani d . C
C36 1 .1556(2) .2390(2) .0702(2) .0671(6) Uani d . C
C37 1 .3081(2) .1527(3) .19764(15) .0685(6) Uani d . C
H2A 1 .6986 -0.1400 .1407 .093(6) Uiso calc R H
H2B 1 .5965 -0.0998 .0613 .093(6) Uiso calc R H
H2C 1 .5722 -0.2085 .1158 .093(6) Uiso calc R H
H12 1 .8028 .3226 .2229 .089 Uiso calc R H
H13 1 .9750 .2447 .1945 .106 Uiso calc R H
H14 1 1.0464 .0556 .2401 .098 Uiso calc R H
H15 1 .9422 -0.0584 .3130 .098 Uiso calc R H
H16 1 .7680 .0143 .3403 .075 Uiso calc R H
H17A 1 .6631 .3065 .3209 .083 Uiso calc R H
H17B 1 .6329 .1751 .3464 .083 Uiso calc R H
H22 1 .6309 .2114 .02420 .069 Uiso calc R H
H23 1 .8099 .2771 -0.00204 .080 Uiso calc R H
H24 1 .8819 .4718 .0338 .086 Uiso calc R H
H25 1 .7720 .6021 .0945 .083 Uiso calc R H
H26 1 .5897 .5397 .11746 .067 Uiso calc R H
H27A 1 .4255 .2825 .04129 .060 Uiso calc R H
H27B 1 .4239 .4002 .09393 .060 Uiso calc R H
H32 1 .2717 -0.0303 .0888 .079 Uiso calc R H
H33 1 .1533 -0.0443 -0.0459 .098 Uiso calc R H
H34 1 .0334 .1170 -0.1083 .094 Uiso calc R H
H35 1 .0371 .2931 -0.0375 .091 Uiso calc R H
H36 1 .1549 .3120 .0983 .081 Uiso calc R H
H37A 1 .3153 .0734 .22435 .082 Uiso calc R H
H37B 1 .2709 .2084 .22895 .082 Uiso calc R H

loop_
_atom_type_symbol
_atom_type_description
_atom_type_scat_dispersion_real
_atom_type_scat_dispersion_imag
_atom_type_scat_source
C C 0.0033 0.0016 'International Tables Vol C Tables 4.2.6.8 and 6.1.1.4'
H H 0.0000 0.0000 'International Tables Vol C Tables 4.2.6.8 and 6.1.1.4'
O O 0.0106 0.0060 'International Tables Vol C Tables 4.2.6.8 and 6.1.1.4'
Sn Sn -0.6537 1.4246 'International Tables Vol C Tables 4.2.6.8 and 6.1.1.4'

loop_
_geom_angle_atom_site_label_1
_geom_angle_atom_site_label_2
_geom_angle_atom_site_label_3
_geom_angle_site_symmetry_3
_geom_angle
_geom_angle_publ_flag
O1 Sn1 O2 2_655 169.54(5) yes
O1 Sn1 C17 . 96.59(8) yes
O1 Sn1 C27 . 91.06(7) yes
O1 Sn1 C37 . 96.97(9) yes
C17 Sn1 C27 . 122.27(10) yes
C17 Sn1 C37 . 126.85(11) yes
C27 Sn1 C37 . 108.58(9) yes
C17 Sn1 O2 2_655 79.39(7) yes
C27 Sn1 O2 2_655 83.12(7) yes
C37 Sn1 O2 2_655 93.12(9) yes
C1 O1 Sn1 . 125.33(13) yes
C1 O2 Sn1 2_645 134.73(14) yes
O2 C1 O1 . 124.2(2) yes
O2 C1 C2 . 121.7(2) yes
O1 C1 C2 . 114.1(2) yes
C12 C11 C16 . 116.1(2) no
C16 C11 C17 . 121.7(2) no
C12 C11 C17 . 122.2(2) no
C13 C12 C11 . 121.0(3) no
C14 C13 C12 . 121.2(3) no
C13 C14 C15 . 118.8(3) no
C14 C15 C16 . 121.0(3) no
C15 C16 C11 . 121.9(2) no
C11 C17 Sn1 . 115.20(15) yes
C26 C21 C22 . 118.0(2) no
C26 C21 C27 . 120.8(2) no
C22 C21 C27 . 121.2(2) no
C23 C22 C21 . 120.5(2) no
C24 C23 C22 . 120.7(3) no
C25 C24 C23 . 119.4(2) no
C24 C25 C26 . 120.3(2) no
C25 C26 C21 . 121.1(2) no
C21 C27 Sn1 . 115.72(13) yes
C32 C31 C36 . 116.5(2) no
C32 C31 C37 . 121.2(2) no
C36 C31 C37 . 122.3(2) no
C33 C32 C31 . 121.4(2) no
C34 C33 C32 . 120.7(3) no
C35 C34 C33 . 119.3(3) no
C34 C35 C36 . 121.3(3) no
C31 C36 C35 . 120.9(2) no
C31 C37 Sn1 . 110.34(14) yes

loop_
_geom_bond_atom_site_label_1
_geom_bond_atom_site_label_2
_geom_bond_site_symmetry_2
_geom_bond_distance
_geom_bond_publ_flag
Sn1 O1 . 2.1309(15) yes
Sn1 O2 2_655 2.5992(16) yes
Sn1 O2 . 3.2916(16) yes
Sn1 C17 . 2.148(2) yes
Sn1 C27 . 2.139(2) yes
Sn1 C37 . 2.161(2) yes
O1 C1 . 1.281(3) yes
O2 C1 . 1.239(2) yes
C1 C2 . 1.502(3) yes
C11 C12 . 1.394(4) no
C11 C16 . 1.373(3) no
C11 C17 . 1.481(3) no
C12 C13 . 1.375(5) no
C13 C14 . 1.349(5) no
C14 C15 . 1.351(4) no
C15 C16 . 1.372(4) no
C21 C22 . 1.388(3) no
C21 C26 . 1.385(3) no
C21 C27 . 1.499(3) no
C22 C23 . 1.376(3) no
C23 C24 . 1.375(4) no
C24 C25 . 1.368(4) no
C25 C26 . 1.378(3) no
C31 C32 . 1.388(3) no
C31 C36 . 1.392(4) no
C31 C37 . 1.499(3) no
C32 C33 . 1.378(4) no
C33 C34 . 1.369(4) no
C34 C35 . 1.331(4) no
C35 C36 . 1.395(4) no

loop_
_geom_torsion_atom_site_label_1
_geom_torsion_atom_site_label_2
_geom_torsion_atom_site_label_3
_geom_torsion_atom_site_label_4
_geom_torsion_site_symmetry_1
_geom_torsion
_geom_torsion_publ_flag
C27 Sn1 O1 C1 . -176.2(2) no
C17 Sn1 O1 C1 . 61.1(2) no
C37 Sn1 O1 C1 . -67.3(2) no
O2 Sn1 O1 C1 2_655 127.8(3) no
Sn1 O2 C1 O1 2_645 159.99(15) no
Sn1 O2 C1 C2 2_645 -20.5(3) no
Sn1 O1 C1 O2 . 6.2(3) no
Sn1 O1 C1 C2 . -173.3(2) no
C16 C11 C12 C13 . 1.2(4) no
C17 C11 C12 C13 . -178.6(3) no
C11 C12 C13 C14 . -1.2(5) no
C12 C13 C14 C15 . 0.5(5) no
C13 C14 C15 C16 . 0.2(5) no
C14 C15 C16 C11 . -0.2(5) no
C12 C11 C16 C15 . -0.5(4) no
C17 C11 C16 C15 . 179.3(2) no
C16 C11 C17 Sn1 . -103.3(2) no
C12 C11 C17 Sn1 . 76.4(3) no
O1 Sn1 C17 C11 . 29.6(2) no
C27 Sn1 C17 C11 . -65.9(2) no
C37 Sn1 C17 C11 . 133.4(2) no
O2 Sn1 C17 C11 2_655 -140.7(2) no
C26 C21 C22 C23 . -0.5(3) no
C27 C21 C22 C23 . 178.9(2) no
C21 C22 C23 C24 . 1.0(4) no
C22 C23 C24 C25 . -0.5(4) no
C23 C24 C25 C26 . -0.6(4) no
C24 C25 C26 C21 . 1.1(3) no
C22 C21 C26 C25 . -0.6(3) no
C27 C21 C26 C25 . -179.9(2) no
C26 C21 C27 Sn1 . -101.1(2) no
C22 C21 C27 Sn1 . 79.6(2) no
O1 Sn1 C27 C21 . -74.9(2) no
C17 Sn1 C27 C21 . 23.6(2) no
C37 Sn1 C27 C21 . -172.6(2) no
O2 Sn1 C27 C21 2_655 96.4(2) no
C36 C31 C32 C33 . -0.1(4) no
C37 C31 C32 C33 . -178.5(2) no
C31 C32 C33 C34 . -0.5(5) no
C32 C33 C34 C35 . 1.0(5) no
C33 C34 C35 C36 . -1.0(5) no
C32 C31 C36 C35 . 0.2(4) no
C37 C31 C36 C35 . 178.5(2) no
C34 C35 C36 C31 . 0.4(4) no
C32 C31 C37 Sn1 . 88.8(2) no
C36 C31 C37 Sn1 . -89.4(2) no
O1 Sn1 C37 C31 . -65.5(2) no
C27 Sn1 C37 C31 . 28.0(2) no
C17 Sn1 C37 C31 . -169.1(2) no
O2 Sn1 C37 C31 2_655 111.8(2) no
O1 C1 C2 H2A . 101.9(13) no
O1 C1 C2 H2B . -18.1(13) no
O1 C1 C2 H2C . -138.1(12) no
